data_2102412
loop_
_publ_author_name
'Marsh, Richard E.'

_publ_section_title
;
 Space group <i>Cc</i>: an update
;
_journal_issue 2
_journal_name_full 'Acta Crystallographica Section B'
_journal_page_first 252
_journal_page_last 253
_journal_paper_doi 10.1107/S0108768104003878
_journal_volume 60
_journal_year 2004
_chemical_formula_moiety 'C20 H12 N2 O4 Cu'
_chemical_formula_sum 'C20 H12 Cu N2 O4'
_space_group_crystal_system monoclinic
_space_group_IT_number 15
_space_group_name_Hall '-C 2yc'
_space_group_name_H-M_alt 'C 1 2/c 1'
_audit_creation_method CRYM
_cell_angle_alpha 90
_cell_angle_beta 93.77
_cell_angle_gamma 90
_cell_formula_units_Z 4
_cell_length_a 15.2860
_cell_length_b 10.1430
_cell_length_c 10.4900
_cell_volume 1622.912
_cod_data_source_file bk0142.cif
_cod_data_source_block RAMHIW
_cod_depositor_comments
;
 Updating space group information and adding the symmetry operation list.

 Antanas Vaitkus,
 2018-06-14

 Adding the _cell_formula_units_Z data item.

 Antanas Vaitkus,
 2017-08-05

  Added moiety chemical formula from Marsh (2004) paper.
  The summary chemical formula is calculated from moiety formula using
  AdHocParser
  (svn://www.crystallography.net/cod-tools/trunk/Formulae/AdHocParser.yp,
  revision 1441.)

  Andrius Merkys
  2013-11-11
;
_cod_original_sg_symbol_H-M C2/c
_cod_database_code 2102412

loop_
_space_group_symop_id
_space_group_symop_operation_xyz
1 x,y,z
2 -x,y,-z+1/2
3 -x,-y,-z
4 x,-y,z+1/2
5 x+1/2,y+1/2,z
6 -x+1/2,y+1/2,-z+1/2
7 -x+1/2,-y+1/2,-z
8 x+1/2,-y+1/2,z+1/2

loop_
_atom_site_label
_atom_site_type_symbol
_atom_site_fract_x
_atom_site_fract_y
_atom_site_fract_z
Cu Cu 0.00000 0.05035 0.25000
N1 N -0.05240 0.20145 0.14585
O1 O 0.16000 -0.05500 0.22715
O2 O 0.05645 -0.07800 0.36375
C1 C -0.10565 0.19835 0.04125
H1 H -0.12025 0.11735 0.00510
C2 C -0.14110 0.31210 -0.01665
H2 H -0.17905 0.30585 -0.08875
C3 C -0.11935 0.43245 0.03365
H3 H -0.14315 0.50820 -0.00345
C4 C -0.06065 0.44105 0.14125
C5 C -0.02970 0.56150 0.19860
H4 H -0.05055 0.64110 0.16515
C11 C 0.02955 0.32165 0.30545
C13 C 0.13405 -0.09825 0.32705
C14 C 0.19365 -0.17830 0.41615
C15 C 0.17380 -0.19750 0.54150
H9 H 0.12240 -0.16230 0.56990
C16 C 0.22955 -0.26870 0.62550
H10 H 0.21545 -0.28090 0.70950
